data_7007498
loop_
_publ_author_name
'Sah, Ajay K.'
'Tanase, Tomoaki'

_publ_section_title
;
 Amine mediated proton transfer reaction and C-Cl bond activation of
 solvent chloroform by a trinuclear copper(II) complex of a
 glucopyranosylamine derived ligand.
;
_journal_issue 31
_journal_name_full 'Dalton transactions (Cambridge, England : 2003)'
_journal_page_first 3742
_journal_page_last 3751
_journal_paper_doi 10.1039/b606485j
_journal_year 2006
_chemical_formula_moiety 'C24 H32 Cu N2 O2 '
_chemical_formula_sum 'C24 H32 Cu N2 O2'
_chemical_formula_weight 444.07
_space_group_IT_number 14
_symmetry_cell_setting monoclinic
_symmetry_Int_Tables_number 14
_symmetry_space_group_name_Hall '-P 2ybc'
_symmetry_space_group_name_H-M 'P 1 21/c 1'
_cell_angle_alpha 90
_cell_angle_beta 102.255(4)
_cell_angle_gamma 90
_cell_formula_units_Z 4
_cell_length_a 12.830(4)
_cell_length_b 10.858(3)
_cell_length_c 17.007(5)
_cell_measurement_reflns_used 3496
_cell_measurement_temperature 153.1
_cell_measurement_theta_max 27.1
_cell_measurement_theta_min 3.1
_cell_volume 2315.2(12)
_computing_cell_refinement CrystalClear
_computing_data_collection CrystalClear
_computing_data_reduction CrystalStructure
_computing_molecular_graphics ORTEP-II
_computing_publication_material 'CrystalStructure 3.6.0'
_computing_structure_refinement CRYSTALS
_computing_structure_solution SIR97
_diffrn_detector_area_resol_mean 7.31
_diffrn_measured_fraction_theta_full 0.5517
_diffrn_measured_fraction_theta_max 0.4710
_diffrn_measurement_device_type 'Rigaku Mercury'
_diffrn_measurement_method \w
_diffrn_radiation_type 'Mo K\a'
_diffrn_radiation_wavelength 0.7107
_diffrn_reflns_av_R_equivalents 0.057
_diffrn_reflns_limit_h_max 11
_diffrn_reflns_limit_h_min -16
_diffrn_reflns_limit_k_max 13
_diffrn_reflns_limit_k_min -13
_diffrn_reflns_limit_l_max 18
_diffrn_reflns_limit_l_min -15
_diffrn_reflns_number 12529
_diffrn_reflns_theta_full 25.00
_diffrn_reflns_theta_max 26.71
_exptl_absorpt_coefficient_mu 0.964
_exptl_absorpt_correction_T_max 0.749
_exptl_absorpt_correction_T_min 0.398
_exptl_absorpt_correction_type multi-scan
_exptl_absorpt_process_details 'Jacobson, R. (1998) Private communication'
_exptl_crystal_colour brown
_exptl_crystal_density_diffrn 1.274
_exptl_crystal_density_method 'not measured'
_exptl_crystal_description cubic
_exptl_crystal_F_000 940.00
_exptl_crystal_size_max 0.30
_exptl_crystal_size_mid 0.30
_exptl_crystal_size_min 0.30
_refine_diff_density_max 1.1770
_refine_diff_density_min -1.62
_refine_ls_extinction_method none
_refine_ls_goodness_of_fit_ref 1.603
_refine_ls_hydrogen_treatment refall
_refine_ls_number_parameters 294
_refine_ls_number_reflns 5096
_refine_ls_R_factor_gt 0.0900
_refine_ls_shift/su_max 0.0040
_refine_ls_structure_factor_coef F
_refine_ls_weighting_details 'w = 1/[0.0010Fo^2^ + 3.0000\s(Fo^2^) + 0.5000]'
_refine_ls_weighting_scheme calc
_refine_ls_wR_factor_ref 0.1060
_reflns_number_gt 5073
_reflns_number_total 5674
_reflns_threshold_expression F^2^>2.0\s(F^2^)
_cod_data_source_file b606485j.txt
_cod_data_source_block Complex_4
_cod_original_cell_volume 2315.3(11)
_cod_original_formula_sum 'C24 H32 Cu N2 O2 '
_cod_database_code 7007498

loop_
_symmetry_equiv_pos_site_id
_symmetry_equiv_pos_as_xyz
1 +X,+Y,+Z
2 -X,1/2+Y,1/2-Z
3 -X,-Y,-Z
4 +X,1/2-Y,1/2+Z

loop_
_atom_site_label
_atom_site_type_symbol
_atom_site_fract_x
_atom_site_fract_y
_atom_site_fract_z
_atom_site_U_iso_or_equiv
_atom_site_adp_type
_atom_site_occupancy
_atom_site_symmetry_multiplicity
_atom_site_calc_flag
_atom_site_refinement_flags
_atom_site_disorder_assembly
_atom_site_disorder_group
Cu(1) Cu 0.57130(5) 0.57231(6) 0.69054(5) 0.0447(3) Uani 1.00 1 d . . .
O(1) O 0.4257(3) 0.6073(3) 0.6369(3) 0.0474(13) Uani 1.00 1 d . . .
O(2) O 0.7118(3) 0.6135(3) 0.7520(3) 0.044(1) Uani 1.00 1 d . . .
N(1) N 0.6211(4) 0.5767(4) 0.5888(4) 0.046(2) Uani 1.00 1 d . . .
N(2) N 0.5276(4) 0.5027(4) 0.7848(4) 0.047(2) Uani 1.00 1 d . . .
C(1) C 0.7264(4) 0.5226(5) 0.5857(5) 0.056(2) Uani 1.00 1 d . . .
C(2) C 0.5657(5) 0.6308(5) 0.5249(5) 0.046(2) Uani 1.00 1 d . . .
C(3) C 0.4635(4) 0.6914(5) 0.5135(4) 0.046(2) Uani 1.00 1 d . . .
C(4) C 0.3980(4) 0.6822(5) 0.5742(4) 0.037(2) Uani 1.00 1 d . . .
C(5) C 0.2971(4) 0.7457(5) 0.5611(4) 0.040(2) Uani 1.00 1 d . . .
C(6) C 0.2694(5) 0.8200(5) 0.4916(4) 0.044(2) Uani 1.00 1 d . . .
C(7) C 0.3318(4) 0.8283(5) 0.4331(5) 0.050(2) Uani 1.00 1 d . . .
C(8) C 0.4259(4) 0.7631(5) 0.4461(4) 0.047(2) Uani 1.00 1 d . . .
C(9) C 0.2209(4) 0.7351(5) 0.6200(5) 0.056(2) Uani 1.00 1 d . . .
C(10) C 0.1236(4) 0.8228(5) 0.5996(5) 0.065(3) Uani 1.00 1 d . . .
C(11) C 0.1760(4) 0.6015(5) 0.6104(4) 0.051(2) Uani 1.00 1 d . . .
C(12) C 0.2765(5) 0.7558(6) 0.7077(5) 0.064(2) Uani 1.00 1 d . . .
C(13) C 0.4319(4) 0.4211(5) 0.7728(5) 0.058(2) Uani 1.00 1 d . . .
C(14) C 0.5784(5) 0.5270(5) 0.8606(5) 0.054(2) Uani 1.00 1 d . . .
C(15) C 0.6759(5) 0.5995(5) 0.8853(5) 0.049(2) Uani 1.00 1 d . . .
C(16) C 0.7386(5) 0.6425(5) 0.8287(5) 0.045(2) Uani 1.00 1 d . . .
C(17) C 0.8364(4) 0.7074(5) 0.8604(4) 0.044(2) Uani 1.00 1 d . . .
C(18) C 0.8629(5) 0.7349(6) 0.9437(5) 0.054(2) Uani 1.00 1 d . . .
C(19) C 0.7981(5) 0.6957(6) 0.9982(5) 0.068(3) Uani 1.00 1 d . . .
C(20) C 0.7071(5) 0.6267(6) 0.9660(5) 0.057(3) Uani 1.00 1 d . . .
C(21) C 0.9116(4) 0.7444(5) 0.8036(4) 0.048(2) Uani 1.00 1 d . . .
C(22) C 1.0085(4) 0.8214(5) 0.8471(5) 0.073(3) Uani 1.00 1 d . . .
C(23) C 0.9567(5) 0.6229(5) 0.7745(4) 0.054(2) Uani 1.00 1 d . . .
C(24) C 0.8536(4) 0.8261(5) 0.7328(4) 0.048(2) Uani 1.00 1 d . . .
H(1) H 0.2046 0.8652 0.4832 0.051 Uiso 1.00 1 c R . .
H(2) H 0.3102 0.8791 0.3871 0.061 Uiso 1.00 1 c R . .
H(3) H 0.4671 0.7661 0.4059 0.058 Uiso 1.00 1 c R . .
H(4) H 0.9252 0.7815 0.9647 0.065 Uiso 1.00 1 c R . .
H(5) H 0.8170 0.7174 1.0535 0.083 Uiso 1.00 1 c R . .
H(6) H 0.6670 0.5960 1.0027 0.070 Uiso 1.00 1 c R . .
H(7) H 0.5965 0.6292 0.4789 0.057 Uiso 1.00 1 c R . .
H(8) H 0.5497 0.4910 0.9023 0.068 Uiso 1.00 1 c R . .
H(9) H 0.7811 0.5827 0.5995 0.069 Uiso 1.00 1 c R . .
H(10) H 0.7243 0.4934 0.5328 0.070 Uiso 1.00 1 c R . .
H(11) H 0.7406 0.4560 0.6226 0.069 Uiso 1.00 1 c R . .
H(12) H 0.1420 0.8976 0.6281 0.082 Uiso 1.00 1 c R . .
H(13) H 0.0641 0.7866 0.6158 0.082 Uiso 1.00 1 c R . .
H(14) H 0.1057 0.8391 0.5434 0.082 Uiso 1.00 1 c R . .
H(15) H 0.1122 0.5978 0.5701 0.064 Uiso 1.00 1 c R . .
H(16) H 0.1616 0.5768 0.6606 0.064 Uiso 1.00 1 c R . .
H(17) H 0.2277 0.5480 0.5963 0.064 Uiso 1.00 1 c R . .
H(18) H 0.3049 0.6810 0.7323 0.078 Uiso 1.00 1 c R . .
H(19) H 0.2269 0.7888 0.7364 0.078 Uiso 1.00 1 c R . .
H(20) H 0.3327 0.8131 0.7087 0.078 Uiso 1.00 1 c R . .
H(21) H 0.3693 0.4685 0.7712 0.070 Uiso 1.00 1 c R . .
H(22) H 0.4402 0.3636 0.8158 0.070 Uiso 1.00 1 c R . .
H(23) H 0.4261 0.3781 0.7234 0.070 Uiso 1.00 1 c R . .
H(24) H 0.9913 0.9066 0.8434 0.083 Uiso 1.00 1 c R . .
H(25) H 1.0678 0.8066 0.8232 0.084 Uiso 1.00 1 c R . .
H(26) H 1.0259 0.7977 0.9021 0.084 Uiso 1.00 1 c R . .
H(27) H 1.0207 0.5977 0.8099 0.066 Uiso 1.00 1 c R . .
H(28) H 0.9703 0.6375 0.7225 0.066 Uiso 1.00 1 c R . .
H(29) H 0.9044 0.5601 0.7713 0.066 Uiso 1.00 1 c R . .
H(30) H 0.8222 0.7755 0.6885 0.058 Uiso 1.00 1 c R . .
H(31) H 0.9041 0.8798 0.7172 0.058 Uiso 1.00 1 c R . .
H(32) H 0.7997 0.8733 0.7493 0.058 Uiso 1.00 1 c R . .

loop_
_atom_site_aniso_label
_atom_site_aniso_U_11
_atom_site_aniso_U_22
_atom_site_aniso_U_33
_atom_site_aniso_U_12
_atom_site_aniso_U_13
_atom_site_aniso_U_23
Cu(1) 0.0456(5) 0.0365(4) 0.0557(7) -0.0016(3) 0.0193(4) -0.0013(4)
O(1) 0.047(2) 0.048(2) 0.050(3) 0.001(2) 0.017(2) -0.002(2)
O(2) 0.045(2) 0.044(2) 0.047(4) -0.008(2) 0.016(2) -0.010(2)
N(1) 0.040(3) 0.041(3) 0.063(5) -0.015(2) 0.020(3) -0.010(3)
N(2) 0.047(3) 0.040(3) 0.060(5) -0.005(2) 0.029(3) 0.000(3)
C(1) 0.054(4) 0.048(3) 0.072(6) -0.005(3) 0.028(4) -0.028(4)
C(2) 0.062(4) 0.039(3) 0.041(5) -0.017(3) 0.018(4) -0.018(3)
C(3) 0.046(4) 0.041(3) 0.056(5) -0.011(3) 0.025(4) 0.001(4)
C(4) 0.044(3) 0.037(3) 0.029(5) -0.010(3) 0.004(3) 0.001(3)
C(5) 0.046(3) 0.032(3) 0.042(5) -0.003(3) 0.011(3) 0.006(3)
C(6) 0.047(3) 0.034(3) 0.046(5) -0.007(3) 0.002(3) -0.001(3)
C(7) 0.047(4) 0.035(3) 0.071(6) -0.004(3) 0.021(4) -0.010(3)
C(8) 0.047(4) 0.045(4) 0.053(5) -0.017(3) 0.019(3) -0.005(4)
C(9) 0.040(3) 0.030(3) 0.100(7) -0.001(3) 0.018(4) 0.002(4)
C(10) 0.056(4) 0.044(4) 0.106(8) -0.003(3) 0.040(4) -0.001(4)
C(11) 0.041(3) 0.047(4) 0.071(6) -0.012(3) 0.024(3) -0.009(3)
C(12) 0.047(4) 0.049(4) 0.099(7) 0.011(3) 0.022(4) -0.003(4)
C(13) 0.054(4) 0.049(4) 0.073(6) 0.004(3) 0.019(4) 0.020(4)
C(14) 0.067(4) 0.041(3) 0.063(6) 0.013(3) 0.032(4) 0.019(4)
C(15) 0.049(4) 0.045(4) 0.056(6) 0.018(3) 0.017(4) 0.000(4)
C(16) 0.055(4) 0.030(3) 0.056(6) 0.015(3) 0.027(4) 0.006(3)
C(17) 0.046(4) 0.037(3) 0.049(5) 0.005(3) 0.011(3) -0.008(3)
C(18) 0.057(4) 0.050(4) 0.054(6) 0.010(3) 0.012(4) 0.005(4)
C(19) 0.055(4) 0.069(5) 0.084(7) 0.021(4) 0.023(5) -0.014(4)
C(20) 0.050(4) 0.050(4) 0.073(7) 0.015(3) 0.019(4) -0.004(4)
C(21) 0.052(4) 0.033(3) 0.059(5) -0.000(3) 0.010(4) -0.006(3)
C(22) 0.041(4) 0.048(4) 0.119(8) 0.009(3) -0.008(4) -0.002(4)
C(23) 0.059(4) 0.054(4) 0.053(6) 0.007(3) 0.022(4) 0.007(3)
C(24) 0.051(4) 0.029(3) 0.065(5) 0.003(3) 0.015(3) -0.005(3)

loop_
_atom_type_symbol
_atom_type_description
_atom_type_scat_dispersion_real
_atom_type_scat_dispersion_imag
_atom_type_scat_source
C C 0.003 0.002
;
International Tables for Crystallography
(1992, Vol. C, Tables 4.2.6.8 and 6.1.1.4)
;
H H 0.000 0.000
;
International Tables for Crystallography
(1992, Vol. C, Table 6.1.1.4)
;
Cu Cu 0.320 1.265
;
International Tables for Crystallography
(1992, Vol. C, Tables 4.2.6.8 and 6.1.1.4)
;
N N 0.006 0.003
;
International Tables for Crystallography
(1992, Vol. C, Tables 4.2.6.8 and 6.1.1.4)
;
O O 0.011 0.006
;
International Tables for Crystallography
(1992, Vol. C, Tables 4.2.6.8 and 6.1.1.4)
;

loop_
_geom_angle_atom_site_label_1
_geom_angle_atom_site_label_2
_geom_angle_atom_site_label_3
_geom_angle
_geom_angle_publ_flag
_geom_angle_site_symmetry_1
_geom_angle_site_symmetry_2
_geom_angle_site_symmetry_3
O(2) Cu(1) O(1) 154.9(2) ? . . .
N(1) Cu(1) O(1) 92.4(2) ? . . .
N(2) Cu(1) O(1) 92.7(2) ? . . .
Cu(1) O(1) C(4) 124.5(4) ? . . .
N(1) Cu(1) O(2) 91.7(2) ? . . .
N(2) Cu(1) O(2) 92.5(2) ? . . .
Cu(1) O(2) C(16) 127.5(4) ? . . .
N(2) Cu(1) N(1) 158.7(2) ? . . .
Cu(1) N(1) C(1) 119.2(4) ? . . .
Cu(1) N(1) C(2) 121.5(5) ? . . .
Cu(1) N(2) C(13) 119.2(4) ? . . .
Cu(1) N(2) C(14) 123.0(4) ? . . .
O(1) C(4) C(3) 120.7(5) ? . . .
O(1) C(4) C(5) 119.7(6) ? . . .
O(2) C(16) C(15) 121.0(5) ? . . .
O(2) C(16) C(17) 120.8(7) ? . . .
C(2) N(1) C(1) 119.2(6) ? . . .
N(1) C(2) C(3) 129.5(7) ? . . .
C(14) N(2) C(13) 117.8(6) ? . . .
N(2) C(14) C(15) 126.5(7) ? . . .
C(2) C(3) C(4) 121.0(6) ? . . .
C(2) C(3) C(8) 121.0(7) ? . . .
C(3) C(4) C(5) 119.3(5) ? . . .
C(8) C(3) C(4) 118.0(5) ? . . .
C(3) C(8) C(7) 124.2(7) ? . . .
C(4) C(5) C(9) 122.4(5) ? . . .
C(4) C(5) C(6) 117.4(6) ? . . .
C(9) C(5) C(6) 120.2(5) ? . . .
C(5) C(6) C(7) 123.3(5) ? . . .
C(5) C(9) C(11) 105.8(5) ? . . .
C(5) C(9) C(12) 113.2(5) ? . . .
C(5) C(9) C(10) 113.6(6) ? . . .
C(6) C(7) C(8) 117.7(6) ? . . .
C(11) C(9) C(10) 106.6(4) ? . . .
C(12) C(9) C(10) 108.4(6) ? . . .
C(12) C(9) C(11) 109.0(6) ? . . .
C(14) C(15) C(16) 122.7(7) ? . . .
C(14) C(15) C(20) 116.9(7) ? . . .
C(15) C(16) C(17) 117.9(7) ? . . .
C(20) C(15) C(16) 120.4(6) ? . . .
C(15) C(20) C(19) 123.2(7) ? . . .
C(16) C(17) C(21) 119.9(6) ? . . .
C(16) C(17) C(18) 118.9(7) ? . . .
C(21) C(17) C(18) 121.2(5) ? . . .
C(17) C(18) C(19) 122.3(6) ? . . .
C(17) C(21) C(23) 107.4(5) ? . . .
C(17) C(21) C(24) 111.8(5) ? . . .
C(17) C(21) C(22) 112.5(6) ? . . .
C(18) C(19) C(20) 117.1(7) ? . . .
C(23) C(21) C(22) 107.1(4) ? . . .
C(24) C(21) C(22) 105.4(5) ? . . .
C(24) C(21) C(23) 112.7(5) ? . . .
N(1) C(1) H(9) 110.5059 ? . . .
N(1) C(1) H(11) 109.0593 ? . . .
N(1) C(1) H(10) 108.8359 ? . . .
N(1) C(2) H(7) 115.4926 ? . . .
N(2) C(13) H(21) 110.4223 ? . . .
N(2) C(13) H(23) 108.6969 ? . . .
N(2) C(13) H(22) 109.2861 ? . . .
N(2) C(14) H(8) 116.7423 ? . . .
H(11) C(1) H(9) 109.4718 ? . . .
H(10) C(1) H(9) 109.4723 ? . . .
H(11) C(1) H(10) 109.4771 ? . . .
H(7) C(2) C(3) 115.0155 ? . . .
C(3) C(8) H(3) 117.7550 ? . . .
C(5) C(6) H(1) 118.5228 ? . . .
C(6) C(7) H(2) 120.6635 ? . . .
H(1) C(6) C(7) 118.1891 ? . . .
C(7) C(8) H(3) 118.0521 ? . . .
H(2) C(7) C(8) 121.5881 ? . . .
C(9) C(10) H(12) 108.0570 ? . . .
C(9) C(10) H(13) 109.8036 ? . . .
C(9) C(10) H(14) 110.5364 ? . . .
C(9) C(11) H(16) 107.9001 ? . . .
C(9) C(11) H(17) 109.5256 ? . . .
C(9) C(11) H(15) 110.9702 ? . . .
C(9) C(12) H(18) 111.0687 ? . . .
C(9) C(12) H(20) 107.9410 ? . . .
C(9) C(12) H(19) 109.3839 ? . . .
H(13) C(10) H(12) 109.4740 ? . . .
H(14) C(10) H(12) 109.4774 ? . . .
H(14) C(10) H(13) 109.4689 ? . . .
H(16) C(11) H(15) 109.4660 ? . . .
H(17) C(11) H(15) 109.4722 ? . . .
H(17) C(11) H(16) 109.4789 ? . . .
H(20) C(12) H(18) 109.4738 ? . . .
H(19) C(12) H(18) 109.4676 ? . . .
H(20) C(12) H(19) 109.4774 ? . . .
H(23) C(13) H(21) 109.4721 ? . . .
H(22) C(13) H(21) 109.4708 ? . . .
H(23) C(13) H(22) 109.4744 ? . . .
H(8) C(14) C(15) 116.7566 ? . . .
C(15) C(20) H(6) 119.7689 ? . . .
C(17) C(18) H(4) 119.5161 ? . . .
C(18) C(19) H(5) 120.3055 ? . . .
H(4) C(18) C(19) 118.1978 ? . . .
C(19) C(20) H(6) 116.9740 ? . . .
H(5) C(19) C(20) 122.5543 ? . . .
C(21) C(22) H(24) 109.9585 ? . . .
C(21) C(22) H(25) 109.7378 ? . . .
C(21) C(22) H(26) 108.7153 ? . . .
C(21) C(23) H(28) 107.8978 ? . . .
C(21) C(23) H(29) 108.7215 ? . . .
C(21) C(23) H(27) 111.7615 ? . . .
C(21) C(24) H(30) 109.7586 ? . . .
C(21) C(24) H(32) 109.7699 ? . . .
C(21) C(24) H(31) 108.8821 ? . . .
H(25) C(22) H(24) 109.4710 ? . . .
H(26) C(22) H(24) 109.4710 ? . . .
H(26) C(22) H(25) 109.4710 ? . . .
H(28) C(23) H(27) 109.4780 ? . . .
H(29) C(23) H(27) 109.4679 ? . . .
H(29) C(23) H(28) 109.4760 ? . . .
H(32) C(24) H(30) 109.4698 ? . . .
H(31) C(24) H(30) 109.4730 ? . . .
H(32) C(24) H(31) 109.4723 ? . . .

loop_
_geom_bond_atom_site_label_1
_geom_bond_atom_site_label_2
_geom_bond_distance
_geom_bond_publ_flag
_geom_bond_site_symmetry_1
_geom_bond_site_symmetry_2
Cu(1) O(1) 1.934(4) ? . .
Cu(1) O(2) 1.934(4) ? . .
Cu(1) N(1) 1.968(6) ? . .
Cu(1) N(2) 1.959(6) ? . .
O(1) C(4) 1.328(7) ? . .
O(2) C(16) 1.314(9) ? . .
N(1) C(1) 1.484(8) ? . .
N(1) C(2) 1.304(8) ? . .
N(2) C(13) 1.492(7) ? . .
N(2) C(14) 1.34(1) ? . .
C(2) C(3) 1.443(8) ? . .
C(3) C(4) 1.47(1) ? . .
C(3) C(8) 1.385(9) ? . .
C(4) C(5) 1.442(7) ? . .
C(5) C(6) 1.413(9) ? . .
C(5) C(9) 1.54(1) ? . .
C(6) C(7) 1.41(1) ? . .
C(7) C(8) 1.376(8) ? . .
C(9) C(10) 1.550(8) ? . .
C(9) C(11) 1.556(8) ? . .
C(9) C(12) 1.53(1) ? . .
C(14) C(15) 1.462(8) ? . .
C(15) C(16) 1.46(1) ? . .
C(15) C(20) 1.38(1) ? . .
C(16) C(17) 1.441(8) ? . .
C(17) C(18) 1.42(1) ? . .
C(17) C(21) 1.56(1) ? . .
C(18) C(19) 1.43(1) ? . .
C(19) C(20) 1.397(9) ? . .
C(21) C(22) 1.550(8) ? . .
C(21) C(23) 1.562(9) ? . .
C(21) C(24) 1.553(8) ? . .
C(1) H(9) 0.9500 ? . .
C(1) H(10) 0.9500 ? . .
C(1) H(11) 0.9500 ? . .
C(2) H(7) 0.9499 ? . .
C(6) H(1) 0.9500 ? . .
C(7) H(2) 0.9500 ? . .
C(8) H(3) 0.9500 ? . .
C(10) H(12) 0.9500 ? . .
C(10) H(13) 0.9499 ? . .
C(10) H(14) 0.9500 ? . .
C(11) H(15) 0.9500 ? . .
C(11) H(16) 0.9501 ? . .
C(11) H(17) 0.9501 ? . .
C(12) H(18) 0.9500 ? . .
C(12) H(19) 0.9500 ? . .
C(12) H(20) 0.9500 ? . .
C(13) H(21) 0.9500 ? . .
C(13) H(22) 0.9500 ? . .
C(13) H(23) 0.9500 ? . .
C(14) H(8) 0.9500 ? . .
C(18) H(4) 0.9501 ? . .
C(19) H(5) 0.9501 ? . .
C(20) H(6) 0.9500 ? . .
C(22) H(24) 0.9500 ? . .
C(22) H(25) 0.9500 ? . .
C(22) H(26) 0.9499 ? . .
C(23) H(27) 0.9500 ? . .
C(23) H(28) 0.9500 ? . .
C(23) H(29) 0.9500 ? . .
C(24) H(30) 0.9500 ? . .
C(24) H(31) 0.9501 ? . .
C(24) H(32) 0.9499 ? . .
